data_4089249
loop_
_publ_author_name
'Suzaki, Yuji'
'Kiho, Minetada'
'Osakada, Kohtaro'

_publ_section_title
;
 Fluoroalkylation of a Methylplatinum(II) Complex under Photoirradiation
;
_journal_issue 7
_journal_name_full Organometallics
_journal_page_first 1391
_journal_paper_doi 10.1021/acs.organomet.7b00098
_journal_volume 36
_journal_year 2017
_chemical_formula_moiety 'C16 H12 F18 Pt'
_chemical_formula_sum 'C16 H12 F18 Pt'
_chemical_formula_weight 741.33
_space_group_crystal_system triclinic
_space_group_IT_number 2
_space_group_name_Hall '-P 1'
_space_group_name_H-M_alt 'P -1'
_atom_sites_solution_hydrogens geom
_atom_sites_solution_primary direct
_atom_sites_solution_secondary difmap
_cell_angle_alpha 90.0850
_cell_angle_beta 104.7890
_cell_angle_gamma 107.7270
_cell_formula_units_Z 4
_cell_length_a 11.5880
_cell_length_b 13.0862
_cell_length_c 15.1599
_cell_measurement_reflns_used 6505
_cell_measurement_temperature 113
_cell_measurement_theta_max 27.48
_cell_measurement_theta_min 3.24
_cell_volume 2109.350
_computing_cell_refinement CrystalClear
_computing_data_collection 'CrystalClear (Rigaku/MSC Inc., 2006)'
_computing_data_reduction CrystalClear
_computing_molecular_graphics 'CrystalStructure 4.2'
_computing_publication_material 'CrystalStructure 4.2 (Rigaku, 2015)'
_computing_structure_refinement 'CRYSTALS (Carruthers, et al., 1999)'
_computing_structure_solution 'SHELXS Version 2013/1 (Sheldrick, 2008)'
_diffrn_ambient_temperature 113
_diffrn_detector_area_resol_mean 7.314
_diffrn_measured_fraction_theta_full 0.955
_diffrn_measured_fraction_theta_max 0.955
_diffrn_measurement_device_type 'Rigaku Saturn70'
_diffrn_measurement_method \w
_diffrn_radiation_type 'Mo K\a'
_diffrn_radiation_wavelength 0.71075
_diffrn_reflns_av_R_equivalents 0.0434
_diffrn_reflns_limit_h_max 15
_diffrn_reflns_limit_h_min -14
_diffrn_reflns_limit_k_max 16
_diffrn_reflns_limit_k_min -16
_diffrn_reflns_limit_l_max 19
_diffrn_reflns_limit_l_min -17
_diffrn_reflns_number 17075
_diffrn_reflns_theta_full 27.48
_diffrn_reflns_theta_max 27.48
_diffrn_reflns_theta_min 3.281
_diffrn_standards_number 0
_exptl_absorpt_coefficient_mu 6.785
_exptl_absorpt_correction_T_max 0.507
_exptl_absorpt_correction_T_min 0.242
_exptl_absorpt_correction_type multi-scan
_exptl_absorpt_process_details 'REQAB (Rigaku, 1998)'
_exptl_crystal_colour colorless
_exptl_crystal_density_diffrn 2.334
_exptl_crystal_density_method 'not measured'
_exptl_crystal_description prism
_exptl_crystal_F_000 1392.00
_exptl_crystal_size_max 0.300
_exptl_crystal_size_mid 0.200
_exptl_crystal_size_min 0.100
_refine_diff_density_max 4.880
_refine_diff_density_min -7.240
_refine_ls_extinction_method none
_refine_ls_goodness_of_fit_ref 0.943
_refine_ls_hydrogen_treatment constr
_refine_ls_number_parameters 655
_refine_ls_number_reflns 7222
_refine_ls_R_factor_gt 0.0381
_refine_ls_shift/su_max 0.023
_refine_ls_structure_factor_coef Fsqd
_refine_ls_weighting_details 'w = 1/[0.0005Fo^2^ + 1.0000\s(Fo^2^)]/(4Fo^2^)'
_refine_ls_weighting_scheme calc
_refine_ls_wR_factor_ref 0.0872
_reflns_number_gt 6209
_reflns_number_total 9210
_reflns_threshold_expression F^2^>2.0\s(F^2^)
_cod_data_source_file om7b00098_si_002.cif
_cod_data_source_block Pt_n-C4F9_2_cod
_cod_depositor_comments
;

2020-08-05
Z value and formula fixed to values more according to usual
chemical conventions.                 miguel
;
_cod_original_formula_sum 'C32 H24 F36 Pt2'
_cod_original_formula_weight 1482.66
_cod_original_formula_moiety 'C32 H24 F36 Pt2'
_cod_original_formula_units_Z 2
_cod_original_cell_volume 2109.3501
_cod_database_code 4089249

loop_
_space_group_symop_id
_space_group_symop_operation_xyz
1 +X,+Y,+Z
2 -X,-Y,-Z

loop_
_atom_site_label
_atom_site_type_symbol
_atom_site_fract_x
_atom_site_fract_y
_atom_site_fract_z
_atom_site_U_iso_or_equiv
_atom_site_adp_type
_atom_site_occupancy
_atom_site_site_symmetry_multiplicity
_atom_site_calc_flag
_atom_site_refinement_flags
Pt1 Pt 0.47363(2) 0.85841(2) 0.14394(2) 0.03061(8) Uani 1 2 d .
Pt2 Pt 0.51282(3) 0.37618(2) 0.34792(2) 0.03392(9) Uani 1 2 d .
F1 F 0.5523(4) 0.8271(4) -0.0195(3) 0.0483(14) Uani 1 2 d .
F2 F 0.6601(4) 0.9800(3) 0.0590(3) 0.0508(14) Uani 1 2 d .
F3 F 0.6670(5) 0.7181(4) 0.0948(4) 0.0680(17) Uani 1 2 d .
F4 F 0.7543(5) 0.8502(5) 0.1976(3) 0.0720(19) Uani 1 2 d .
F5 F 0.7860(5) 0.8575(5) -0.0245(3) 0.078(2) Uani 1 2 d .
F6 F 0.8905(5) 0.9663(5) 0.0968(5) 0.093(2) Uani 1 2 d .
F7 F 0.9551(7) 0.7935(8) 0.1741(5) 0.157(4) Uani 1 2 d .
F8 F 1.0156(5) 0.8447(6) 0.0590(5) 0.115(3) Uani 1 2 d .
F9 F 0.8664(7) 0.7024(6) 0.0470(7) 0.132(3) Uani 1 2 d .
F10 F 0.4158(4) 0.6488(3) 0.0442(3) 0.0484(13) Uani 1 2 d .
F11 F 0.2885(4) 0.6502(3) 0.1259(3) 0.0521(14) Uani 1 2 d .
F12 F 0.3133(5) 0.7508(5) -0.0851(3) 0.0748(18) Uani 1 2 d .
F13 F 0.2158(5) 0.8048(4) -0.0033(3) 0.0746(18) Uani 1 2 d .
F14 F 0.1703(6) 0.5372(5) -0.0503(5) 0.125(3) Uani 1 2 d .
F15 F 0.0675(6) 0.6190(6) 0.0048(5) 0.116(3) Uani 1 2 d .
F16 F 0.1122(8) 0.6260(8) -0.2095(5) 0.162(4) Uani 1 2 d .
F17 F -0.0443(7) 0.5479(7) -0.1661(6) 0.170(4) Uani 1 2 d .
F18 F 0.0283(9) 0.7169(8) -0.1538(5) 0.153(4) Uani 1 2 d .
F19 F 0.5644(4) 0.1889(3) 0.4333(3) 0.0490(13) Uani 1 2 d .
F20 F 0.6862(4) 0.2601(4) 0.3488(3) 0.0544(15) Uani 1 2 d .
F21 F 0.6826(5) 0.3479(5) 0.5654(3) 0.0809(19) Uani 1 2 d .
F22 F 0.7898(6) 0.4439(4) 0.4830(4) 0.102(2) Uani 1 2 d .
F23 F 0.7892(8) 0.1861(6) 0.5280(8) 0.209(4) Uani 1 2 d .
F24 F 0.9076(9) 0.3129(11) 0.4702(5) 0.194(5) Uani 1 2 d .
F25 F 0.8743(8) 0.3088(10) 0.6841(5) 0.185(4) Uani 1 2 d .
F26 F 0.9776(9) 0.4342(9) 0.6246(7) 0.194(5) Uani 1 2 d .
F27 F 1.0139(7) 0.2815(9) 0.6363(6) 0.168(4) Uani 1 2 d .
F28 F 0.4359(4) 0.2919(4) 0.5106(3) 0.0553(15) Uani 1 2 d .
F29 F 0.3302(4) 0.3915(4) 0.4393(3) 0.0578(15) Uani 1 2 d .
F30 F 0.3185(5) 0.1252(4) 0.4006(4) 0.090(2) Uani 1 2 d .
F31 F 0.2488(6) 0.2091(5) 0.2896(3) 0.095(2) Uani 1 2 d .
F32 F 0.0992(6) 0.2592(6) 0.3714(6) 0.125(3) Uani 1 2 d .
F33 F 0.1787(6) 0.2028(5) 0.4980(4) 0.104(2) Uani 1 2 d .
F34 F 0.0406(8) 0.0517(8) 0.2930(6) 0.178(4) Uani 1 2 d .
F35 F 0.0960(10) 0.0045(7) 0.4212(8) 0.167(5) Uani 1 2 d .
F36 F -0.0432(7) 0.0714(8) 0.3956(7) 0.167(4) Uani 1 2 d .
C1 C 0.6021(6) 0.8736(6) 0.0687(5) 0.034(2) Uani 1 2 d .
C2 C 0.7121(7) 0.8273(6) 0.1078(5) 0.042(2) Uani 1 2 d .
C3 C 0.8235(8) 0.8619(7) 0.0675(6) 0.054(3) Uani 1 2 d .
C4 C 0.9175(9) 0.8003(10) 0.0903(8) 0.073(4) Uani 1 2 d .
C5 C 0.3571(6) 0.7137(6) 0.0729(5) 0.036(2) Uani 1 2 d .
C6 C 0.2576(7) 0.7242(6) -0.0153(6) 0.047(2) Uani 1 2 d .
C7 C 0.1430(9) 0.6256(8) -0.0552(7) 0.071(3) Uani 1 2 d .
C8 C 0.0586(11) 0.6290(13) -0.1466(8) 0.094(5) Uani 1 2 d .
C9 C 0.3911(7) 0.8361(7) 0.2682(5) 0.046(2) Uani 1 2 d .
C10 C 0.3122(7) 0.8671(6) 0.1996(5) 0.041(2) Uani 1 2 d .
C11 C 0.3037(7) 0.9787(6) 0.1857(6) 0.049(3) Uani 1 2 d .
C12 C 0.4307(7) 1.0677(6) 0.2154(5) 0.046(2) Uani 1 2 d .
C13 C 0.5366(7) 1.0385(5) 0.1896(5) 0.045(2) Uani 1 2 d .
C14 C 0.6169(8) 0.9954(6) 0.2438(5) 0.046(2) Uani 1 2 d .
C15 C 0.6189(9) 0.9588(7) 0.3401(5) 0.062(3) Uani 1 2 d .
C16 C 0.4940(8) 0.9056(5) 0.3531(4) 0.046(2) Uani 1 2 d .
C17 C 0.6256(7) 0.2876(6) 0.4085(5) 0.041(2) Uani 1 2 d .
C18 C 0.7316(8) 0.3414(7) 0.4944(6) 0.050(3) Uani 1 2 d .
C19 C 0.8349(10) 0.2875(11) 0.5298(8) 0.082(4) Uani 1 2 d .
C20 C 0.9303(12) 0.3370(16) 0.6204(11) 0.124(6) Uani 1 2 d .
C21 C 0.3861(7) 0.3165(6) 0.4228(5) 0.042(2) Uani 1 2 d .
C22 C 0.2757(8) 0.2124(7) 0.3818(6) 0.049(3) Uani 1 2 d .
C23 C 0.1591(9) 0.1855(9) 0.4113(7) 0.072(4) Uani 1 2 d .
C24 C 0.0546(14) 0.0809(11) 0.3742(12) 0.109(6) Uani 1 2 d .
C25 C 0.4516(8) 0.5251(6) 0.3113(5) 0.045(2) Uani 1 2 d .
C26 C 0.3656(7) 0.4400(6) 0.2534(5) 0.044(2) Uani 1 2 d .
C27 C 0.3622(8) 0.4091(7) 0.1592(5) 0.058(3) Uani 1 2 d .
C28 C 0.4905(7) 0.4215(7) 0.1450(5) 0.047(2) Uani 1 2 d .
C29 C 0.5865(8) 0.4030(7) 0.2198(5) 0.048(3) Uani 1 2 d .
C30 C 0.6703(7) 0.4747(6) 0.2892(5) 0.044(2) Uani 1 2 d .
C31 C 0.6808(7) 0.5912(6) 0.3092(5) 0.050(2) Uani 1 2 d .
C32 C 0.5542(8) 0.6125(6) 0.2866(5) 0.052(3) Uani 1 2 d .
H1 H 0.3588 0.76044 0.27989 0.0602 Uiso 1 2 calc R
H2 H 0.2332 0.81002 0.17157 0.0498 Uiso 1 2 calc R
H3 H 0.2682 0.9809 0.12072 0.0614 Uiso 1 2 calc R
H4 H 0.24731 0.99065 0.21925 0.0614 Uiso 1 2 calc R
H5 H 0.42444 1.13288 0.18703 0.0555 Uiso 1 2 calc R
H6 H 0.45286 1.08138 0.28146 0.0555 Uiso 1 2 calc R
H7 H 0.5728 1.08503 0.14643 0.0493 Uiso 1 2 calc R
H8 H 0.69989 1.01696 0.23201 0.0496 Uiso 1 2 calc R
H9 H 0.66489 0.90745 0.35398 0.0715 Uiso 1 2 calc R
H10 H 0.65799 1.02034 0.38523 0.0714 Uiso 1 2 calc R
H11 H 0.47178 0.96574 0.37309 0.0530 Uiso 1 2 calc R
H12 H 0.51352 0.86512 0.40534 0.0532 Uiso 1 2 calc R
H13 H 0.41856 0.55049 0.35748 0.0568 Uiso 1 2 calc R
H14 H 0.28299 0.41528 0.26589 0.0521 Uiso 1 2 calc R
H15 H 0.30964 0.33469 0.14311 0.0645 Uiso 1 2 calc R
H16 H 0.32504 0.45508 0.11911 0.0645 Uiso 1 2 calc R
H17 H 0.47849 0.37044 0.09439 0.0552 Uiso 1 2 calc R
H18 H 0.5252 0.49414 0.12909 0.0551 Uiso 1 2 calc R
H19 H 0.61772 0.34536 0.20454 0.0619 Uiso 1 2 calc R
H20 H 0.74967 0.45937 0.31311 0.0556 Uiso 1 2 calc R
H21 H 0.72076 0.61123 0.37399 0.0553 Uiso 1 2 calc R
H22 H 0.73299 0.63536 0.27382 0.0554 Uiso 1 2 calc R
H23 H 0.529 0.61729 0.22098 0.0596 Uiso 1 2 calc R
H24 H 0.56639 0.68091 0.31833 0.0597 Uiso 1 2 calc R

loop_
_atom_site_aniso_label
_atom_site_aniso_U_11
_atom_site_aniso_U_22
_atom_site_aniso_U_33
_atom_site_aniso_U_12
_atom_site_aniso_U_13
_atom_site_aniso_U_23
Pt1 0.03009(16) 0.02863(16) 0.03334(18) 0.00846(12) 0.00985(13) 0.004(4)
Pt2 0.03772(18) 0.03372(17) 0.03151(18) 0.01284(14) 0.00944(13) -0.0008(8)
F1 0.037(2) 0.066(3) 0.045(3) 0.020(2) 0.011(2) 0.005(6)
F2 0.053(3) 0.041(3) 0.063(3) 0.012(2) 0.028(2) 0.019(19)
F3 0.052(3) 0.049(3) 0.108(4) 0.021(3) 0.022(3) 0.02(2)
F4 0.067(4) 0.118(5) 0.045(3) 0.055(3) 0.009(2) 0.006(6)
F5 0.063(3) 0.132(5) 0.056(3) 0.044(3) 0.029(3) 0.02(2)
F6 0.057(4) 0.061(4) 0.153(6) -0.001(3) 0.038(4) -0.010(10)
F7 0.129(6) 0.313(13) 0.091(5) 0.164(8) 0.023(5) 0.05(5)
F8 0.044(4) 0.151(7) 0.160(6) 0.036(4) 0.041(4) 0.005(5)
F9 0.085(5) 0.078(5) 0.244(9) 0.042(4) 0.042(6) -0.010(10)
F10 0.048(3) 0.037(2) 0.061(3) 0.017(2) 0.013(2) -0.006(6)
F11 0.055(3) 0.033(2) 0.069(3) 0.006(2) 0.027(3) 0.008(8)
F12 0.047(3) 0.110(5) 0.052(3) 0.008(3) 0.006(3) 0.02(2)
F13 0.077(4) 0.066(4) 0.075(3) 0.040(3) -0.011(3) -0.014(14)
F14 0.087(5) 0.056(4) 0.189(7) 0.024(4) -0.039(5) -0.06(6)
F15 0.068(4) 0.142(6) 0.132(5) 0.011(4) 0.043(4) 0.03(3)
F16 0.117(7) 0.247(11) 0.080(5) 0.014(7) 0.005(5) -0.06(6)
F17 0.071(5) 0.170(8) 0.174(8) -0.043(5) -0.033(5) 0.009(9)
F18 0.141(8) 0.159(9) 0.116(6) 0.064(7) -0.059(5) -0.019(19)
F19 0.055(3) 0.036(2) 0.055(3) 0.015(2) 0.013(2) 0.009(9)
F20 0.063(3) 0.060(3) 0.055(3) 0.035(3) 0.022(2) 0.004(4)
F21 0.062(4) 0.127(5) 0.049(3) 0.037(3) -0.001(3) -0.03(3)
F22 0.107(5) 0.056(4) 0.084(4) -0.014(3) -0.028(3) 0.016(16)
F23 0.128(7) 0.062(5) 0.323(13) 0.030(5) -0.136(8) 0.011(11)
F24 0.128(7) 0.396(17) 0.110(6) 0.153(10) 0.038(6) 0.0006(6)
F25 0.104(7) 0.349(14) 0.083(5) 0.068(8) -0.008(5) 0.05(5)
F26 0.123(8) 0.168(10) 0.178(9) -0.035(7) -0.057(6) 0.04(4)
F27 0.077(5) 0.264(12) 0.153(7) 0.085(7) -0.026(5) 0.02(2)
F28 0.060(3) 0.064(3) 0.039(3) 0.013(3) 0.013(2) -0.0004(4)
F29 0.062(3) 0.056(3) 0.064(3) 0.024(3) 0.026(3) -0.004(4)
F30 0.067(4) 0.052(3) 0.144(5) 0.020(3) 0.018(4) -0.014(14)
F31 0.099(5) 0.092(4) 0.051(3) -0.033(4) 0.024(3) -0.014(14)
F32 0.073(5) 0.122(6) 0.188(7) 0.045(5) 0.029(5) 0.008(8)
F33 0.091(5) 0.137(6) 0.066(4) -0.017(4) 0.052(4) -0.02(2)
F34 0.127(7) 0.203(10) 0.114(6) -0.081(6) 0.038(6) -0.06(6)
F35 0.166(9) 0.086(6) 0.254(12) 0.004(6) 0.108(9) 0.03(3)
F36 0.064(5) 0.193(9) 0.214(9) -0.021(5) 0.063(6) -0.05(5)
C1 0.030(4) 0.037(4) 0.033(4) 0.005(3) 0.010(3) 0.0014(14)
C2 0.041(5) 0.049(5) 0.040(5) 0.016(4) 0.017(4) 0.010(10)
C3 0.038(5) 0.061(6) 0.064(6) 0.016(4) 0.015(4) 0.0015(15)
C4 0.040(6) 0.103(9) 0.089(8) 0.033(6) 0.025(6) 0.019(19)
C5 0.028(4) 0.032(4) 0.049(5) 0.007(3) 0.016(3) -0.0005(5)
C6 0.034(4) 0.038(5) 0.065(6) 0.012(4) 0.007(4) -0.009(9)
C7 0.054(6) 0.061(7) 0.080(7) 0.000(5) 0.010(6) -0.010(10)
C8 0.055(7) 0.127(12) 0.068(8) 0.006(8) -0.011(6) -0.04(4)
C9 0.045(5) 0.055(5) 0.050(5) 0.016(4) 0.033(4) 0.015(15)
C10 0.031(4) 0.051(5) 0.042(5) 0.012(4) 0.015(4) 0.006(6)
C11 0.040(5) 0.049(5) 0.064(6) 0.017(4) 0.020(4) 0.0009(9)
C12 0.050(5) 0.042(5) 0.047(5) 0.015(4) 0.015(4) -0.004(4)
C13 0.051(5) 0.019(3) 0.053(5) 0.002(3) 0.006(4) -0.0018(18)
C14 0.041(5) 0.035(4) 0.048(5) 0.001(4) 0.002(4) -0.009(9)
C15 0.070(6) 0.060(6) 0.049(6) 0.026(5) -0.002(5) -0.017(17)
C16 0.102(7) 0.025(4) 0.005(3) 0.012(4) 0.017(4) 0.006(7)
C17 0.051(5) 0.039(4) 0.036(4) 0.017(4) 0.011(4) -0.0017(17)
C18 0.047(5) 0.051(5) 0.049(5) 0.012(4) 0.012(4) 0.004(4)
C19 0.051(6) 0.117(11) 0.073(7) 0.028(7) 0.010(6) 0.018(18)
C20 0.048(8) 0.202(18) 0.117(12) 0.027(10) 0.025(8) 0.09(9)
C21 0.043(5) 0.049(5) 0.036(5) 0.014(4) 0.011(4) -0.003(3)
C22 0.054(5) 0.046(5) 0.047(5) 0.012(4) 0.020(4) 0.005(5)
C23 0.044(6) 0.089(8) 0.081(8) 0.012(6) 0.023(5) -0.003(3)
C24 0.087(10) 0.076(9) 0.150(14) -0.027(8) 0.072(10) -0.015(15)
C25 0.052(5) 0.042(5) 0.049(5) 0.022(4) 0.017(4) 0.003(3)
C26 0.040(5) 0.048(5) 0.043(5) 0.022(4) -0.002(4) 0.002(2)
C27 0.070(6) 0.045(5) 0.046(5) 0.013(5) -0.003(4) 0.0013(13)
C28 0.053(5) 0.066(6) 0.018(4) 0.009(4) 0.014(4) -0.019(19)
C29 0.058(6) 0.054(5) 0.043(5) 0.022(4) 0.026(4) 0.006(6)
C30 0.039(5) 0.049(5) 0.051(5) 0.017(4) 0.020(4) 0.017(17)
C31 0.044(5) 0.054(5) 0.041(5) 0.005(4) 0.004(4) 0.008(8)
C32 0.064(6) 0.041(5) 0.043(5) 0.016(4) 0.004(4) -0.006(6)

loop_
_atom_type_symbol
_atom_type_description
_atom_type_scat_dispersion_real
_atom_type_scat_dispersion_imag
_atom_type_scat_source
C C 0.0033 0.0016
;
International Tables for Crystallography
(Vol. C, Tables 4.2.6.8 and 6.1.1.4)
;
H H 0.0000 0.0000
;
International Tables for Crystallography
(Vol. C, Table 6.1.1.4)
;
Pt Pt -1.7033 8.3905
;
International Tables for Crystallography
(Vol. C, Tables 4.2.6.8 and 6.1.1.4)
;
F F 0.0171 0.0103
;
International Tables for Crystallography
(Vol. C, Tables 4.2.6.8 and 6.1.1.4)
;

loop_
_geom_angle_atom_site_label_1
_geom_angle_atom_site_label_2
_geom_angle_atom_site_label_3
_geom_angle
_geom_angle_publ_flag
C1 Pt1 C5 92.8(3) yes
C1 Pt1 C9 159.3(3) yes
C1 Pt1 C10 165.4(3) yes
C1 Pt1 C13 94.8(3) yes
C1 Pt1 C14 88.8(3) yes
C5 Pt1 C9 95.6(3) yes
C5 Pt1 C10 88.2(3) yes
C5 Pt1 C13 157.0(3) yes
C5 Pt1 C14 168.0(3) yes
C9 Pt1 C10 34.4(3) yes
C9 Pt1 C13 84.8(3) yes
C9 Pt1 C14 79.2(3) yes
C10 Pt1 C13 79.2(3) yes
C10 Pt1 C14 93.3(3) yes
C13 Pt1 C14 34.1(3) yes
C17 Pt2 C21 92.9(3) yes
C17 Pt2 C25 158.5(2) yes
C17 Pt2 C26 165.9(3) yes
C17 Pt2 C29 95.7(3) yes
C17 Pt2 C30 89.1(3) yes
C21 Pt2 C25 95.1(3) yes
C21 Pt2 C26 88.2(3) yes
C21 Pt2 C29 157.2(2) yes
C21 Pt2 C30 167.0(3) yes
C25 Pt2 C26 34.8(2) yes
C25 Pt2 C29 84.6(3) yes
C25 Pt2 C30 78.8(3) yes
C26 Pt2 C29 78.5(3) yes
C26 Pt2 C30 93.0(3) yes
C29 Pt2 C30 34.6(2) yes
Pt1 C1 F1 115.0(4) yes
Pt1 C1 F2 111.2(5) yes
Pt1 C1 C2 116.7(5) yes
F1 C1 F2 104.0(5) yes
F1 C1 C2 103.8(6) yes
F2 C1 C2 104.8(5) yes
F3 C2 F4 105.6(6) yes
F3 C2 C1 108.9(5) yes
F3 C2 C3 106.5(8) yes
F4 C2 C1 110.0(7) yes
F4 C2 C3 108.1(6) yes
C1 C2 C3 117.1(7) yes
F5 C3 F6 106.3(7) yes
F5 C3 C2 111.3(6) yes
F5 C3 C4 106.3(9) yes
F6 C3 C2 109.3(8) yes
F6 C3 C4 105.7(7) yes
C2 C3 C4 117.3(8) yes
F7 C4 F8 108.6(8) yes
F7 C4 F9 109.7(11) yes
F7 C4 C3 112.7(12) yes
F8 C4 F9 104.6(11) yes
F8 C4 C3 111.3(10) yes
F9 C4 C3 109.6(8) yes
Pt1 C5 F10 115.9(4) yes
Pt1 C5 F11 111.5(5) yes
Pt1 C5 C6 114.7(5) yes
F10 C5 F11 103.7(6) yes
F10 C5 C6 104.6(6) yes
F11 C5 C6 105.3(5) yes
F12 C6 F13 104.5(7) yes
F12 C6 C5 109.8(7) yes
F12 C6 C7 104.7(7) yes
F13 C6 C5 111.1(6) yes
F13 C6 C7 107.4(7) yes
C5 C6 C7 118.3(7) yes
F14 C7 F15 104.9(9) yes
F14 C7 C6 112.6(8) yes
F14 C7 C8 111.0(10) yes
F15 C7 C6 104.0(8) yes
F15 C7 C8 104.0(9) yes
C6 C7 C8 118.6(9) yes
F16 C8 F17 106.7(11) yes
F16 C8 F18 105.7(12) yes
F16 C8 C7 110.9(11) yes
F17 C8 F18 108.2(12) yes
F17 C8 C7 112.2(11) yes
F18 C8 C7 112.7(11) yes
Pt1 C9 C10 71.6(5) yes
Pt1 C9 C16 108.2(5) yes
C10 C9 C16 129.1(8) yes
Pt1 C10 C9 74.0(6) yes
Pt1 C10 C11 105.8(5) yes
C9 C10 C11 127.9(6) yes
C10 C11 C12 113.8(7) yes
C11 C12 C13 113.4(7) yes
Pt1 C13 C12 110.2(4) yes
Pt1 C13 C14 72.1(4) yes
C12 C13 C14 125.6(8) yes
Pt1 C14 C13 73.9(4) yes
Pt1 C14 C15 106.5(5) yes
C13 C14 C15 128.7(9) yes
C14 C15 C16 114.2(6) yes
C9 C16 C15 116.7(7) yes
Pt2 C17 F19 115.7(5) yes
Pt2 C17 F20 111.3(5) yes
Pt2 C17 C18 116.8(6) yes
F19 C17 F20 102.3(6) yes
F19 C17 C18 104.7(6) yes
F20 C17 C18 104.5(7) yes
F21 C18 F22 104.5(7) yes
F21 C18 C17 109.9(7) yes
F21 C18 C19 105.6(7) yes
F22 C18 C17 110.8(7) yes
F22 C18 C19 107.2(7) yes
C17 C18 C19 117.9(8) yes
F23 C19 F24 109.8(13) yes
F23 C19 C18 112.1(8) yes
F23 C19 C20 112.4(12) yes
F24 C19 C18 103.9(10) yes
F24 C19 C20 101.5(9) yes
C18 C19 C20 116.0(12) yes
F25 C20 F26 111.6(17) yes
F25 C20 F27 101.9(14) yes
F25 C20 C19 107.1(10) yes
F26 C20 F27 114.4(12) yes
F26 C20 C19 114.5(15) yes
F27 C20 C19 106.3(14) yes
Pt2 C21 F28 115.9(5) yes
Pt2 C21 F29 111.3(5) yes
Pt2 C21 C22 117.4(6) yes
F28 C21 F29 102.3(6) yes
F28 C21 C22 103.0(6) yes
F29 C21 C22 105.4(7) yes
F30 C22 F31 102.7(7) yes
F30 C22 C21 108.4(7) yes
F30 C22 C23 104.6(8) yes
F31 C22 C21 108.6(7) yes
F31 C22 C23 110.2(7) yes
C21 C22 C23 120.7(8) yes
F32 C23 F33 105.7(10) yes
F32 C23 C22 104.6(9) yes
F32 C23 C24 99.7(9) yes
F33 C23 C22 113.3(7) yes
F33 C23 C24 111.3(11) yes
C22 C23 C24 120.1(12) yes
F34 C24 F35 103.2(14) yes
F34 C24 F36 115.1(12) yes
F34 C24 C23 115.1(14) yes
F35 C24 F36 102.0(14) yes
F35 C24 C23 104.2(11) yes
F36 C24 C23 114.8(14) yes
Pt2 C25 C26 72.9(5) yes
Pt2 C25 C32 111.0(6) yes
C26 C25 C32 125.8(7) yes
Pt2 C26 C25 72.3(5) yes
Pt2 C26 C27 106.2(6) yes
C25 C26 C27 127.7(7) yes
C26 C27 C28 114.0(6) yes
C27 C28 C29 118.7(7) yes
Pt2 C29 C28 109.1(6) yes
Pt2 C29 C30 71.8(5) yes
C28 C29 C30 128.1(8) yes
Pt2 C30 C29 73.7(5) yes
Pt2 C30 C31 105.3(6) yes
C29 C30 C31 128.1(8) yes
C30 C31 C32 113.8(6) yes
C25 C32 C31 113.6(7) yes
Pt1 C9 H1 113.153 no
C10 C9 H1 113.787 no
C16 C9 H1 112.310 no
Pt1 C10 H2 113.010 no
C9 C10 H2 113.892 no
C11 C10 H2 113.464 no
C10 C11 H3 107.061 no
C10 C11 H4 108.279 no
C12 C11 H3 108.175 no
C12 C11 H4 109.922 no
H3 C11 H4 109.465 no
C11 C12 H5 109.948 no
C11 C12 H6 107.991 no
C13 C12 H5 107.493 no
C13 C12 H6 108.467 no
H5 C12 H6 109.479 no
Pt1 C13 H7 113.624 no
C12 C13 H7 113.914 no
C14 C13 H7 113.636 no
Pt1 C14 H8 112.950 no
C13 C14 H8 113.072 no
C15 C14 H8 113.257 no
C14 C15 H9 110.763 no
C14 C15 H10 110.076 no
C16 C15 H9 106.032 no
C16 C15 H10 106.295 no
H9 C15 H10 109.262 no
C9 C16 H11 112.207 no
C9 C16 H12 114.153 no
C15 C16 H11 102.235 no
C15 C16 H12 101.957 no
H11 C16 H12 108.404 no
Pt2 C25 H13 113.668 no
C26 C25 H13 113.601 no
C32 C25 H13 112.942 no
Pt2 C26 H14 113.506 no
C25 C26 H14 114.574 no
C27 C26 H14 113.344 no
C26 C27 H15 108.453 no
C26 C27 H16 107.680 no
C28 C27 H15 109.081 no
C28 C27 H16 108.038 no
H15 C27 H16 109.496 no
C27 C28 H17 107.525 no
C27 C28 H18 108.540 no
C29 C28 H17 105.969 no
C29 C28 H18 106.423 no
H17 C28 H18 109.458 no
Pt2 C29 H19 112.940 no
C28 C29 H19 113.511 no
C30 C29 H19 112.911 no
Pt2 C30 H20 113.424 no
C29 C30 H20 114.093 no
C31 C30 H20 113.276 no
C30 C31 H21 108.275 no
C30 C31 H22 108.315 no
C32 C31 H21 107.913 no
C32 C31 H22 108.951 no
H21 C31 H22 109.496 no
C25 C32 H23 108.091 no
C25 C32 H24 110.266 no
C31 C32 H23 107.333 no
C31 C32 H24 107.965 no
H23 C32 H24 109.481 no

loop_
_geom_bond_atom_site_label_1
_geom_bond_atom_site_label_2
_geom_bond_distance
_geom_bond_publ_flag
Pt1 C1 2.060(8) yes
Pt1 C5 2.064(6) yes
Pt1 C9 2.301(9) yes
Pt1 C10 2.272(9) yes
Pt1 C13 2.293(7) yes
Pt1 C14 2.271(6) yes
Pt2 C17 2.051(9) yes
Pt2 C21 2.051(9) yes
Pt2 C25 2.292(9) yes
Pt2 C26 2.299(8) yes
Pt2 C29 2.300(9) yes
Pt2 C30 2.277(8) yes
F1 C1 1.372(8) yes
F2 C1 1.376(8) yes
F3 C2 1.358(9) yes
F4 C2 1.323(9) yes
F5 C3 1.346(10) yes
F6 C3 1.357(10) yes
F7 C4 1.247(14) yes
F8 C4 1.314(13) yes
F9 C4 1.326(14) yes
F10 C5 1.371(10) yes
F11 C5 1.376(9) yes
F12 C6 1.368(11) yes
F13 C6 1.318(11) yes
F14 C7 1.286(14) yes
F15 C7 1.400(14) yes
F16 C8 1.271(17) yes
F17 C8 1.298(14) yes
F18 C8 1.30(2) yes
F19 C17 1.376(8) yes
F20 C17 1.386(11) yes
F21 C18 1.353(11) yes
F22 C18 1.339(10) yes
F23 C19 1.268(15) yes
F24 C19 1.362(16) yes
F25 C20 1.290(19) yes
F26 C20 1.22(2) yes
F27 C20 1.35(2) yes
F28 C21 1.391(9) yes
F29 C21 1.385(11) yes
F30 C22 1.379(11) yes
F31 C22 1.350(10) yes
F32 C23 1.405(15) yes
F33 C23 1.283(12) yes
F34 C24 1.24(2) yes
F35 C24 1.36(2) yes
F36 C24 1.23(2) yes
C1 C2 1.558(12) yes
C2 C3 1.514(13) yes
C3 C4 1.516(17) yes
C5 C6 1.563(10) yes
C6 C7 1.529(11) yes
C7 C8 1.488(15) yes
C9 C10 1.351(11) yes
C9 C16 1.568(9) yes
C10 C11 1.504(12) yes
C11 C12 1.530(9) yes
C12 C13 1.528(13) yes
C13 C14 1.338(12) yes
C14 C15 1.533(11) yes
C15 C16 1.467(13) yes
C17 C18 1.534(9) yes
C18 C19 1.551(17) yes
C19 C20 1.522(17) yes
C21 C22 1.552(10) yes
C22 C23 1.473(15) yes
C23 C24 1.515(15) yes
C25 C26 1.371(9) yes
C25 C32 1.504(11) yes
C26 C27 1.472(12) yes
C27 C28 1.517(13) yes
C28 C29 1.451(11) yes
C29 C30 1.361(9) yes
C30 C31 1.515(12) yes
C31 C32 1.530(13) yes
C9 H1 0.980 no
C10 H2 0.980 no
C11 H3 0.970 no
C11 H4 0.970 no
C12 H5 0.970 no
C12 H6 0.970 no
C13 H7 0.980 no
C14 H8 0.980 no
C15 H9 0.970 no
C15 H10 0.970 no
C16 H11 0.970 no
C16 H12 0.970 no
C25 H13 0.980 no
C26 H14 0.980 no
C27 H15 0.970 no
C27 H16 0.970 no
C28 H17 0.970 no
C28 H18 0.970 no
C29 H19 0.980 no
C30 H20 0.980 no
C31 H21 0.970 no
C31 H22 0.970 no
C32 H23 0.970 no
C32 H24 0.970 no

loop_
_geom_torsion_atom_site_label_1
_geom_torsion_atom_site_label_2
_geom_torsion_atom_site_label_3
_geom_torsion_atom_site_label_4
_geom_torsion
_geom_torsion_publ_flag
C1 Pt1 C5 F10 33.8(5) no
C1 Pt1 C5 F11 152.0(5) no
C1 Pt1 C5 C6 -88.4(5) no
C5 Pt1 C1 F1 29.9(5) no
C5 Pt1 C1 F2 147.8(4) no
C5 Pt1 C1 C2 -92.0(4) no
C1 Pt1 C9 C10 168.2(6) no
C1 Pt1 C9 C16 42.0(11) no
C9 Pt1 C1 F1 143.7(6) no
C9 Pt1 C1 F2 -98.4(9) no
C9 Pt1 C1 C2 21.8(10) no
C1 Pt1 C13 C12 157.1(4) no
C1 Pt1 C13 C14 -80.7(4) no
C13 Pt1 C1 F1 -128.4(5) no
C13 Pt1 C1 F2 -10.5(4) no
C13 Pt1 C1 C2 109.7(4) no
C1 Pt1 C14 C13 100.4(4) no
C1 Pt1 C14 C15 -133.3(5) no
C14 Pt1 C1 F1 -162.0(5) no
C14 Pt1 C1 F2 -44.1(4) no
C14 Pt1 C1 C2 76.1(4) no
C5 Pt1 C9 C10 -78.5(4) no
C5 Pt1 C9 C16 155.3(5) no
C9 Pt1 C5 F10 -127.2(5) no
C9 Pt1 C5 F11 -8.9(5) no
C9 Pt1 C5 C6 110.6(5) no
C5 Pt1 C10 C9 102.7(3) no
C5 Pt1 C10 C11 -131.7(4) no
C10 Pt1 C5 F10 -160.8(5) no
C10 Pt1 C5 F11 -42.5(5) no
C10 Pt1 C5 C6 77.0(5) no
C5 Pt1 C13 C12 48.3(10) no
C5 Pt1 C13 C14 170.5(6) no
C13 Pt1 C5 F10 143.0(7) no
C13 Pt1 C5 F11 -98.7(8) no
C13 Pt1 C5 C6 20.8(11) no
C9 Pt1 C10 C9 0.0(3) no
C9 Pt1 C10 C11 125.6(6) no
C10 Pt1 C9 C10 0.0(3) no
C10 Pt1 C9 C16 -126.2(7) no
C9 Pt1 C13 C12 -43.7(4) no
C9 Pt1 C13 C14 78.5(4) no
C13 Pt1 C9 C10 78.5(3) no
C13 Pt1 C9 C16 -47.7(5) no
C9 Pt1 C14 C13 -96.7(4) no
C9 Pt1 C14 C15 29.7(5) no
C14 Pt1 C9 C10 112.5(4) no
C14 Pt1 C9 C16 -13.7(5) no
C10 Pt1 C13 C12 -9.4(4) no
C10 Pt1 C13 C14 112.7(4) no
C13 Pt1 C10 C9 -96.6(3) no
C13 Pt1 C10 C11 29.1(3) no
C10 Pt1 C14 C13 -65.2(4) no
C10 Pt1 C14 C15 61.2(5) no
C14 Pt1 C10 C9 -65.4(3) no
C14 Pt1 C10 C11 60.2(4) no
C13 Pt1 C14 C13 -0.0(4) no
C13 Pt1 C14 C15 126.4(8) no
C14 Pt1 C13 C12 -122.2(7) no
C14 Pt1 C13 C14 0.0(4) no
C17 Pt2 C21 F28 32.3(5) no
C17 Pt2 C21 F29 148.6(4) no
C17 Pt2 C21 C22 -89.8(5) no
C21 Pt2 C17 F19 32.5(5) no
C21 Pt2 C17 F20 148.8(4) no
C21 Pt2 C17 C18 -91.3(5) no
C17 Pt2 C25 C26 169.4(7) no
C17 Pt2 C25 C32 46.9(11) no
C25 Pt2 C17 F19 144.1(7) no
C25 Pt2 C17 F20 -99.7(9) no
C25 Pt2 C17 C18 20.2(12) no
C17 Pt2 C29 C28 154.8(4) no
C17 Pt2 C29 C30 -80.2(4) no
C29 Pt2 C17 F19 -126.3(5) no
C29 Pt2 C17 F20 -10.1(4) no
C29 Pt2 C17 C18 109.8(5) no
C17 Pt2 C30 C29 101.3(4) no
C17 Pt2 C30 C31 -132.8(4) no
C30 Pt2 C17 F19 -160.3(5) no
C30 Pt2 C17 F20 -44.1(4) no
C30 Pt2 C17 C18 75.8(5) no
C21 Pt2 C25 C26 -79.5(4) no
C21 Pt2 C25 C32 158.0(4) no
C25 Pt2 C21 F28 -127.7(5) no
C25 Pt2 C21 F29 -11.3(4) no
C25 Pt2 C21 C22 110.2(5) no
C21 Pt2 C26 C25 101.5(4) no
C21 Pt2 C26 C27 -133.3(4) no
C26 Pt2 C21 F28 -161.8(5) no
C26 Pt2 C21 F29 -45.4(4) no
C26 Pt2 C21 C22 76.1(5) no
C21 Pt2 C29 C28 43.4(11) no
C21 Pt2 C29 C30 168.4(7) no
C29 Pt2 C21 F28 144.3(7) no
C29 Pt2 C21 F29 -99.4(9) no
C29 Pt2 C21 C22 22.2(13) no
C25 Pt2 C26 C25 0.0(4) no
C25 Pt2 C26 C27 125.1(7) no
C26 Pt2 C25 C26 0.0(4) no
C26 Pt2 C25 C32 -122.5(7) no
C25 Pt2 C29 C28 -46.8(4) no
C25 Pt2 C29 C30 78.2(4) no
C29 Pt2 C25 C26 77.6(4) no
C29 Pt2 C25 C32 -44.9(4) no
C25 Pt2 C30 C29 -96.7(4) no
C25 Pt2 C30 C31 29.2(4) no
C30 Pt2 C25 C26 112.1(4) no
C30 Pt2 C25 C32 -10.4(4) no
C26 Pt2 C29 C28 -12.2(4) no
C26 Pt2 C29 C30 112.8(4) no
C29 Pt2 C26 C25 -97.1(4) no
C29 Pt2 C26 C27 28.0(4) no
C26 Pt2 C30 C29 -64.7(4) no
C26 Pt2 C30 C31 61.2(4) no
C30 Pt2 C26 C25 -65.5(4) no
C30 Pt2 C26 C27 59.6(4) no
C29 Pt2 C30 C29 0.0(4) no
C29 Pt2 C30 C31 125.9(7) no
C30 Pt2 C29 C28 -125.0(8) no
C30 Pt2 C29 C30 0.0(4) no
Pt1 C1 C2 F3 74.2(6) no
Pt1 C1 C2 F4 -41.1(7) no
Pt1 C1 C2 C3 -165.0(4) no
F1 C1 C2 F3 -53.4(7) no
F1 C1 C2 F4 -168.7(5) no
F1 C1 C2 C3 67.4(6) no
F2 C1 C2 F3 -162.3(5) no
F2 C1 C2 F4 82.4(7) no
F2 C1 C2 C3 -41.5(7) no
F3 C2 C3 F5 77.1(8) no
F3 C2 C3 F6 -165.8(6) no
F3 C2 C3 C4 -45.5(8) no
F4 C2 C3 F5 -169.8(7) no
F4 C2 C3 F6 -52.7(9) no
F4 C2 C3 C4 67.5(9) no
C1 C2 C3 F5 -45.0(10) no
C1 C2 C3 F6 72.2(8) no
C1 C2 C3 C4 -167.6(5) no
F5 C3 C4 F7 -176.6(7) no
F5 C3 C4 F8 61.2(9) no
F5 C3 C4 F9 -54.0(10) no
F6 C3 C4 F7 70.8(10) no
F6 C3 C4 F8 -51.5(11) no
F6 C3 C4 F9 -166.7(8) no
C2 C3 C4 F7 -51.4(10) no
C2 C3 C4 F8 -173.6(7) no
C2 C3 C4 F9 71.1(11) no
Pt1 C5 C6 F12 78.9(7) no
Pt1 C5 C6 F13 -36.3(8) no
Pt1 C5 C6 C7 -161.1(5) no
F10 C5 C6 F12 -49.2(7) no
F10 C5 C6 F13 -164.4(5) no
F10 C5 C6 C7 70.8(8) no
F11 C5 C6 F12 -158.2(6) no
F11 C5 C6 F13 86.7(7) no
F11 C5 C6 C7 -38.1(9) no
F12 C6 C7 F14 84.2(9) no
F12 C6 C7 F15 -162.8(7) no
F12 C6 C7 C8 -47.9(11) no
F13 C6 C7 F14 -165.1(7) no
F13 C6 C7 F15 -52.0(9) no
F13 C6 C7 C8 62.9(11) no
C5 C6 C7 F14 -38.5(12) no
C5 C6 C7 F15 74.6(10) no
C5 C6 C7 C8 -170.5(8) no
F14 C7 C8 F16 -62.2(13) no
F14 C7 C8 F17 57.1(15) no
F14 C7 C8 F18 179.5(9) no
F15 C7 C8 F16 -174.5(10) no
F15 C7 C8 F17 -55.3(14) no
F15 C7 C8 F18 67.2(11) no
C6 C7 C8 F16 70.6(15) no
C6 C7 C8 F17 -170.1(10) no
C6 C7 C8 F18 -47.7(15) no
Pt1 C9 C10 Pt1 -0.0 no
Pt1 C9 C10 C11 -97.8(8) no
Pt1 C9 C16 C15 -5.8(8) no
C10 C9 C16 C15 -86.6(12) no
C16 C9 C10 Pt1 98.9(9) no
C16 C9 C10 C11 1.1(15) no
Pt1 C10 C11 C12 -46.3(7) no
C9 C10 C11 C12 35.5(13) no
C10 C11 C12 C13 40.6(9) no
C11 C12 C13 Pt1 -12.3(8) no
C11 C12 C13 C14 -94.3(7) no
Pt1 C13 C14 Pt1 0.0 no
Pt1 C13 C14 C15 -98.5(6) no
C12 C13 C14 Pt1 102.5(6) no
C12 C13 C14 C15 4.0(10) no
Pt1 C14 C15 C16 -43.3(9) no
C13 C14 C15 C16 39.0(11) no
C14 C15 C16 C9 33.7(11) no
Pt2 C17 C18 F21 71.7(7) no
Pt2 C17 C18 F22 -43.3(9) no
Pt2 C17 C18 C19 -167.4(5) no
F19 C17 C18 F21 -57.7(9) no
F19 C17 C18 F22 -172.7(7) no
F19 C17 C18 C19 63.3(9) no
F20 C17 C18 F21 -164.9(6) no
F20 C17 C18 F22 80.1(8) no
F20 C17 C18 C19 -43.9(8) no
F21 C18 C19 F23 80.2(9) no
F21 C18 C19 F24 -161.2(6) no
F21 C18 C19 C20 -50.7(10) no
F22 C18 C19 F23 -168.8(8) no
F22 C18 C19 F24 -50.2(9) no
F22 C18 C19 C20 60.3(10) no
C17 C18 C19 F23 -42.9(12) no
C17 C18 C19 F24 75.6(9) no
C17 C18 C19 C20 -173.9(7) no
F23 C19 C20 F25 -56.5(19) no
F23 C19 C20 F26 179.1(13) no
F23 C19 C20 F27 51.8(15) no
F24 C19 C20 F25 -173.8(14) no
F24 C19 C20 F26 61.8(17) no
F24 C19 C20 F27 -65.5(14) no
C18 C19 C20 F25 74.3(16) no
C18 C19 C20 F26 -50.0(17) no
C18 C19 C20 F27 -177.3(9) no
Pt2 C21 C22 F30 81.6(7) no
Pt2 C21 C22 F31 -29.3(9) no
Pt2 C21 C22 C23 -158.0(5) no
F28 C21 C22 F30 -47.0(9) no
F28 C21 C22 F31 -157.9(7) no
F28 C21 C22 C23 73.5(9) no
F29 C21 C22 F30 -153.8(6) no
F29 C21 C22 F31 95.2(8) no
F29 C21 C22 C23 -33.4(9) no
F30 C22 C23 F32 -165.4(6) no
F30 C22 C23 F33 80.1(10) no
F30 C22 C23 C24 -54.8(10) no
F31 C22 C23 F32 -55.6(9) no
F31 C22 C23 F33 -170.1(8) no
F31 C22 C23 C24 55.1(11) no
C21 C22 C23 F32 72.4(9) no
C21 C22 C23 F33 -42.2(13) no
C21 C22 C23 C24 -177.0(7) no
F32 C23 C24 F34 77.5(15) no
F32 C23 C24 F35 -170.3(11) no
F32 C23 C24 F36 -59.6(15) no
F33 C23 C24 F34 -171.4(11) no
F33 C23 C24 F35 -59.1(15) no
F33 C23 C24 F36 51.5(16) no
C22 C23 C24 F34 -35.7(18) no
C22 C23 C24 F35 76.5(15) no
C22 C23 C24 F36 -172.8(11) no
Pt2 C25 C26 Pt2 -0.0 no
Pt2 C25 C26 C27 -97.1(8) no
Pt2 C25 C32 C31 -11.2(7) no
C26 C25 C32 C31 -94.9(10) no
C32 C25 C26 Pt2 104.0(9) no
C32 C25 C26 C27 6.9(15) no
Pt2 C26 C27 C28 -40.3(7) no
C25 C26 C27 C28 39.6(13) no
C26 C27 C28 C29 33.1(10) no
C27 C28 C29 Pt2 -6.1(9) no
C27 C28 C29 C30 -87.5(10) no
Pt2 C29 C30 Pt2 0.0 no
Pt2 C29 C30 C31 -96.9(8) no
C28 C29 C30 Pt2 100.3(10) no
C28 C29 C30 C31 3.4(15) no
Pt2 C30 C31 C32 -46.0(6) no
C29 C30 C31 C32 35.1(12) no
C30 C31 C32 C25 39.7(9) no
